data_7049496
loop_
_publ_author_name
'Kumar, Abhishek'
'Yadav, Mantesh K.'
'Singh, Jagriti'
'Singh, Jai Deo'
'Butcher, Ray J.'

_publ_section_title
;
 Facile synthesis of mixed O, S or Se bearing hexasubstituted benzenes and
 their potential as Cu(ii) ion probe.
;
_journal_issue 17
_journal_name_full 'Dalton transactions (Cambridge, England : 2003)'
_journal_page_first 5627
_journal_page_last 5636
_journal_paper_doi 10.1039/c9dt00465c
_journal_volume 48
_journal_year 2019
_chemical_formula_moiety 'C30 H27 Br1.10 Cl1.90 Se3'
_chemical_formula_sum 'C30 H27 Br1.09 Cl1.91 Se3'
_chemical_formula_weight 779.38
_space_group_crystal_system orthorhombic
_space_group_IT_number 62
_space_group_name_Hall '-P 2ac 2n'
_space_group_name_H-M_alt 'P n m a'
_symmetry_space_group_name_Hall '-P 2ac 2n'
_symmetry_space_group_name_H-M 'P n m a'
_atom_sites_solution_hydrogens geom
_audit_creation_method SHELXL-2018/3
_audit_update_record
;
2019-03-05 deposited with the CCDC.    2019-03-26 downloaded from the CCDC.
;
_cell_angle_alpha 90
_cell_angle_beta 90
_cell_angle_gamma 90
_cell_formula_units_Z 4
_cell_length_a 15.970(6)
_cell_length_b 13.690(8)
_cell_length_c 14.857(9)
_cell_measurement_reflns_used 3412
_cell_measurement_temperature 298(2)
_cell_measurement_theta_max 21.756
_cell_measurement_theta_min 2.423
_cell_volume 3248(3)
_computing_cell_refinement 'Bruker SAINT'
_computing_data_collection 'Bruker Apex 2'
_computing_data_reduction 'Bruker SAINT'
_computing_molecular_graphics 'Bruker SHELXTL (Sheldrick, 2008)'
_computing_publication_material 'Bruker SHELXTL (Sheldrick, 2008)'
_computing_structure_refinement 'SHELXL-2018/3 (Sheldrick, 2018)'
_computing_structure_solution 'SHELXT (Sheldrick, 2015a)'
_diffrn_ambient_temperature 298(2)
_diffrn_measured_fraction_theta_full 1.000
_diffrn_measured_fraction_theta_max 0.991
_diffrn_measurement_device_type 'Bruker APEX II CCD'
_diffrn_measurement_method '\f and \w scans'
_diffrn_radiation_type MoK\a
_diffrn_radiation_wavelength 0.71073
_diffrn_reflns_av_R_equivalents 0.0983
_diffrn_reflns_av_unetI/netI 0.0619
_diffrn_reflns_Laue_measured_fraction_full 1.000
_diffrn_reflns_Laue_measured_fraction_max 0.991
_diffrn_reflns_limit_h_max 20
_diffrn_reflns_limit_h_min -19
_diffrn_reflns_limit_k_max 18
_diffrn_reflns_limit_k_min -18
_diffrn_reflns_limit_l_max 18
_diffrn_reflns_limit_l_min -19
_diffrn_reflns_number 36785
_diffrn_reflns_point_group_measured_fraction_full 1.000
_diffrn_reflns_point_group_measured_fraction_max 0.991
_diffrn_reflns_theta_full 25.242
_diffrn_reflns_theta_max 28.231
_diffrn_reflns_theta_min 1.872
_exptl_absorpt_coefficient_mu 4.917
_exptl_absorpt_correction_T_max 1.0000
_exptl_absorpt_correction_T_min 0.7978
_exptl_absorpt_correction_type multi-scan
_exptl_absorpt_process_details 'Sadabs (Sheldrick, 1996)'
_exptl_crystal_colour colorless
_exptl_crystal_density_diffrn 1.594
_exptl_crystal_description prism
_exptl_crystal_F_000 1519
_exptl_crystal_size_max 0.18
_exptl_crystal_size_mid 0.15
_exptl_crystal_size_min 0.11
_refine_diff_density_max 0.631
_refine_diff_density_min -0.498
_refine_diff_density_rms 0.101
_refine_ls_extinction_method none
_refine_ls_goodness_of_fit_ref 1.094
_refine_ls_hydrogen_treatment constr
_refine_ls_matrix_type full
_refine_ls_number_parameters 224
_refine_ls_number_reflns 4138
_refine_ls_number_restraints 222
_refine_ls_restrained_S_all 1.072
_refine_ls_R_factor_all 0.1164
_refine_ls_R_factor_gt 0.0731
_refine_ls_shift/su_max 0.001
_refine_ls_shift/su_mean 0.000
_refine_ls_structure_factor_coef Fsqd
_refine_ls_weighting_details 'w=1/[\s^2^(Fo^2^)+(0.0473P)^2^+6.2259P] where P=(Fo^2^+2Fc^2^)/3'
_refine_ls_weighting_scheme calc
_refine_ls_wR_factor_gt 0.1267
_refine_ls_wR_factor_ref 0.1416
_reflns_Friedel_coverage 0.000
_reflns_number_gt 2786
_reflns_number_total 4138
_reflns_threshold_expression 'I > 2\s(I)'
_cod_data_source_file c9dt00465c2.cif
_cod_data_source_block shelx
_cod_depositor_comments 'Adding full bibliography for 7049496--7049497.cif.'
_cod_database_code 7049496
_shelx_shelxl_version_number 2018/3
_shelx_space_group_comment
;
The symmetry employed for this shelxl refinement is uniquely defined
by the following loop, which should always be used as a source of
symmetry information in preference to the above space-group names.
They are only intended as comments.
;

loop_
_space_group_symop_operation_xyz
'x, y, z'
'-x+1/2, -y, z+1/2'
'-x, y+1/2, -z'
'x+1/2, -y+1/2, -z+1/2'
'-x, -y, -z'
'x-1/2, y, -z-1/2'
'x, -y-1/2, z'
'-x-1/2, y-1/2, z-1/2'

loop_
_atom_site_label
_atom_site_type_symbol
_atom_site_fract_x
_atom_site_fract_y
_atom_site_fract_z
_atom_site_U_iso_or_equiv
_atom_site_adp_type
_atom_site_occupancy
_atom_site_site_symmetry_order
_atom_site_calc_flag
_atom_site_refinement_flags_posn
_atom_site_refinement_flags_adp
_atom_site_refinement_flags_occupancy
_atom_site_disorder_assembly
_atom_site_disorder_group
Se1 Se 0.38879(5) 0.750000 0.21233(5) 0.0474(2) Uani 1 2 d S T P . .
Se2 Se 0.13490(4) 0.50744(4) 0.48266(4) 0.0497(2) Uani 1 1 d . . . . .
C1 C 0.4525(5) 0.750000 0.3227(5) 0.0432(18) Uani 1 2 d S T P . .
C2 C 0.5371(5) 0.750000 0.3111(6) 0.065(3) Uani 1 2 d S T P . .
H2A H 0.559888 0.750000 0.253476 0.078 Uiso 1 2 calc R U P . .
C3 C 0.5883(7) 0.750000 0.3855(8) 0.097(4) Uani 1 2 d S T P . .
H3A H 0.646111 0.750000 0.377781 0.117 Uiso 1 2 calc R U P . .
C4 C 0.5559(7) 0.750000 0.4704(6) 0.074(3) Uani 1 2 d S T P . .
H4A H 0.591453 0.750000 0.520054 0.089 Uiso 1 2 calc R U P . .
C5 C 0.4719(7) 0.750000 0.4822(6) 0.081(3) Uani 1 2 d S T P . .
H5A H 0.449446 0.750000 0.540015 0.097 Uiso 1 2 calc R U P . .
C6 C 0.4200(6) 0.750000 0.4090(6) 0.086(4) Uani 1 2 d S T P . .
H6A H 0.362312 0.750000 0.417260 0.103 Uiso 1 2 calc R U P . .
C7 C 0.3050(3) 0.6501(4) 0.2415(4) 0.0450(13) Uani 1 1 d . . . . .
H7A H 0.277734 0.626903 0.187209 0.054 Uiso 1 1 calc R U . . .
H7B H 0.331001 0.595097 0.271626 0.054 Uiso 1 1 calc R U . . .
C8 C 0.2427(3) 0.6995(4) 0.3027(3) 0.0352(11) Uani 1 1 d . . . . .
C9 C 0.1898(3) 0.6478(4) 0.3606(3) 0.0362(11) Uani 1 1 d . . . . .
C10 C 0.1840(4) 0.5378(4) 0.3650(4) 0.0463(14) Uani 1 1 d . . . . .
H10A H 0.239136 0.508648 0.359473 0.056 Uiso 1 1 calc R U . . .
H10B H 0.148798 0.513083 0.316884 0.056 Uiso 1 1 calc R U . . .
C11 C 0.1392(3) 0.6991(3) 0.4216(3) 0.0333(10) Uani 1 1 d . . . . .
C12 C 0.0873(3) 0.6387(4) 0.4850(3) 0.0410(12) Uani 1 1 d . . . . .
H12A H 0.029294 0.637428 0.465608 0.049 Uiso 1 1 calc R U . . .
H12B H 0.089696 0.665553 0.545394 0.049 Uiso 1 1 calc R U . . .
C13 C 0.2365(8) 0.5337(16) 0.5478(15) 0.062(2) Uani 0.51(3) 1 d G U P A 1
C14 C 0.3036(11) 0.4765(14) 0.5198(12) 0.072(2) Uani 0.51(3) 1 d G U P A 1
H14 H 0.296555 0.431912 0.473193 0.086 Uiso 0.51(3) 1 calc R U P A 1
C15 C 0.3811(9) 0.4860(15) 0.5614(12) 0.076(3) Uani 0.51(3) 1 d G U P A 1
H15 H 0.425943 0.447746 0.542677 0.091 Uiso 0.51(3) 1 calc R U P A 1
C16 C 0.3916(8) 0.5526(14) 0.6311(13) 0.072(3) Uani 0.51(3) 1 d G U P A 1
H16 H 0.443447 0.558997 0.658960 0.087 Uiso 0.51(3) 1 calc R U P A 1
C17 C 0.3245(12) 0.6098(11) 0.6591(12) 0.072(3) Uani 0.51(3) 1 d G U P A 1
H17 H 0.331564 0.654414 0.705761 0.086 Uiso 0.51(3) 1 calc R U P A 1
C18 C 0.2470(10) 0.6003(14) 0.6175(14) 0.069(2) Uani 0.51(3) 1 d G U P A 1
H18 H 0.202175 0.638581 0.636278 0.083 Uiso 0.51(3) 1 calc R U P A 1
C13A C 0.2351(9) 0.5346(16) 0.5530(15) 0.062(2) Uani 0.49(3) 1 d G U P A 2
C14A C 0.3129(11) 0.4956(15) 0.5313(13) 0.072(2) Uani 0.49(3) 1 d G U P A 2
H14A H 0.318102 0.453229 0.482655 0.087 Uiso 0.49(3) 1 calc R U P A 2
C15A C 0.3828(8) 0.5198(16) 0.5823(13) 0.074(3) Uani 0.49(3) 1 d G U P A 2
H15A H 0.434882 0.493711 0.567717 0.089 Uiso 0.49(3) 1 calc R U P A 2
C16A C 0.3750(9) 0.5831(15) 0.6549(12) 0.073(3) Uani 0.49(3) 1 d G U P A 2
H16A H 0.421858 0.599323 0.689036 0.087 Uiso 0.49(3) 1 calc R U P A 2
C17A C 0.2973(12) 0.6221(12) 0.6767(12) 0.072(3) Uani 0.49(3) 1 d G U P A 2
H17A H 0.292055 0.664454 0.725292 0.086 Uiso 0.49(3) 1 calc R U P A 2
C18A C 0.2273(9) 0.5979(15) 0.6257(15) 0.067(2) Uani 0.49(3) 1 d G U P A 2
H18A H 0.175274 0.623972 0.640230 0.081 Uiso 0.49(3) 1 calc R U P A 2
Br1 Br 0.3144(2) 0.750000 0.9995(2) 0.0807(9) Uani 0.716(9) 2 d S TU P B 1
Cl1 Cl 0.3085(17) 0.750000 0.9630(14) 0.096(5) Uani 0.284(9) 2 d S TU P B 2
Cl2 Cl 0.0309(7) 0.4820(11) 0.6677(8) 0.0559(17) Uani 0.811(5) 1 d . U P C 1
Br2 Br 0.0306(13) 0.501(2) 0.6700(16) 0.066(4) Uani 0.189(5) 1 d . U P C 2

loop_
_atom_site_aniso_label
_atom_site_aniso_U_11
_atom_site_aniso_U_22
_atom_site_aniso_U_33
_atom_site_aniso_U_23
_atom_site_aniso_U_13
_atom_site_aniso_U_12
Se1 0.0366(4) 0.0721(6) 0.0335(4) 0.000 0.0105(3) 0.000
Se2 0.0494(4) 0.0415(3) 0.0582(4) 0.0094(3) 0.0078(3) -0.0036(3)
C1 0.044(4) 0.057(5) 0.028(4) 0.000 0.008(3) 0.000
C2 0.042(5) 0.113(8) 0.041(5) 0.000 0.006(4) 0.000
C3 0.050(6) 0.167(13) 0.074(8) 0.000 -0.004(6) 0.000
C4 0.072(7) 0.105(8) 0.046(6) 0.000 -0.011(5) 0.000
C5 0.067(7) 0.134(10) 0.041(5) 0.000 0.002(5) 0.000
C6 0.043(5) 0.162(12) 0.053(6) 0.000 -0.001(5) 0.000
C7 0.037(3) 0.056(3) 0.042(3) -0.007(3) 0.011(2) -0.003(3)
C8 0.032(3) 0.046(3) 0.028(2) -0.003(2) -0.001(2) 0.003(2)
C9 0.032(3) 0.040(3) 0.036(3) 0.000(2) -0.002(2) -0.003(2)
C10 0.047(3) 0.041(3) 0.051(3) -0.004(3) 0.014(3) -0.001(3)
C11 0.033(2) 0.040(3) 0.027(2) -0.002(2) 0.000(2) -0.001(2)
C12 0.039(3) 0.042(3) 0.041(3) 0.003(2) 0.007(2) 0.001(2)
C13 0.053(4) 0.062(4) 0.071(5) 0.019(4) -0.002(4) -0.004(4)
C14 0.057(4) 0.073(5) 0.085(5) 0.010(4) -0.007(4) -0.003(4)
C15 0.060(4) 0.080(6) 0.088(6) 0.006(5) -0.010(4) 0.001(5)
C16 0.060(4) 0.080(6) 0.077(6) 0.009(5) -0.009(5) 0.002(5)
C17 0.059(5) 0.081(5) 0.076(5) 0.010(4) -0.011(5) 0.002(5)
C18 0.059(5) 0.075(4) 0.074(5) 0.015(4) -0.008(5) 0.001(5)
C13A 0.053(4) 0.062(4) 0.071(5) 0.019(4) -0.003(4) -0.003(4)
C14A 0.059(4) 0.075(5) 0.083(5) 0.008(4) -0.007(4) -0.003(4)
C15A 0.059(4) 0.079(6) 0.084(6) 0.007(5) -0.011(4) 0.001(5)
C16A 0.061(5) 0.078(6) 0.078(6) 0.012(5) -0.010(5) 0.003(5)
C17A 0.060(5) 0.081(5) 0.075(6) 0.013(4) -0.010(5) 0.001(5)
C18A 0.056(5) 0.072(4) 0.073(5) 0.015(4) -0.010(5) -0.001(5)
Br1 0.0824(13) 0.0949(13) 0.0649(18) 0.000 -0.0044(14) 0.000
Cl1 0.104(8) 0.102(7) 0.080(9) 0.000 -0.002(9) 0.000
Cl2 0.0485(19) 0.056(5) 0.064(2) 0.009(2) -0.0053(19) 0.0032(18)
Br2 0.066(4) 0.062(9) 0.071(4) 0.007(4) 0.017(4) 0.000(4)

loop_
_atom_type_symbol
_atom_type_description
_atom_type_scat_dispersion_real
_atom_type_scat_dispersion_imag
_atom_type_scat_source
C C 0.0033 0.0016 'International Tables Vol C Tables 4.2.6.8 and 6.1.1.4'
H H 0.0000 0.0000 'International Tables Vol C Tables 4.2.6.8 and 6.1.1.4'
Cl Cl 0.1484 0.1585 'International Tables Vol C Tables 4.2.6.8 and 6.1.1.4'
Se Se -0.0929 2.2259 'International Tables Vol C Tables 4.2.6.8 and 6.1.1.4'
Br Br -0.2901 2.4595 'International Tables Vol C Tables 4.2.6.8 and 6.1.1.4'

loop_
_geom_angle_atom_site_label_1
_geom_angle_atom_site_label_2
_geom_angle_atom_site_label_3
_geom_angle
_geom_angle_site_symmetry_1
_geom_angle_site_symmetry_3
C1 Se1 C7 99.9(2) . .
C1 Se1 C7 99.9(2) . 7_575
C7 Se1 C7 88.4(3) . 7_575
C13 Se2 C12 98.5(7) . .
C13A Se2 C12 97.8(7) . .
C13 Se2 C10 94.1(7) . .
C13A Se2 C10 96.3(7) . .
C12 Se2 C10 88.7(2) . .
C2 C1 C6 119.4(8) . .
C2 C1 Se1 114.5(6) . .
C6 C1 Se1 126.1(6) . .
C1 C2 C3 119.2(8) . .
C1 C2 H2A 120.4 . .
C3 C2 H2A 120.4 . .
C4 C3 C2 121.2(10) . .
C4 C3 H3A 119.4 . .
C2 C3 H3A 119.4 . .
C5 C4 C3 119.7(9) . .
C5 C4 H4A 120.1 . .
C3 C4 H4A 120.1 . .
C4 C5 C6 119.8(9) . .
C4 C5 H5A 120.1 . .
C6 C5 H5A 120.1 . .
C5 C6 C1 120.7(9) . .
C5 C6 H6A 119.7 . .
C1 C6 H6A 119.7 . .
C8 C7 Se1 105.7(4) . .
C8 C7 H7A 110.6 . .
Se1 C7 H7A 110.6 . .
C8 C7 H7B 110.6 . .
Se1 C7 H7B 110.6 . .
H7A C7 H7B 108.7 . .
C8 C8 C9 120.4(3) 7_575 .
C8 C8 C7 116.6(3) 7_575 .
C9 C8 C7 122.9(5) . .
C8 C9 C11 119.5(5) . .
C8 C9 C10 124.6(5) . .
C11 C9 C10 115.9(4) . .
C9 C10 Se2 105.9(3) . .
C9 C10 H10A 110.6 . .
Se2 C10 H10A 110.6 . .
C9 C10 H10B 110.6 . .
Se2 C10 H10B 110.6 . .
H10A C10 H10B 108.7 . .
C11 C11 C9 120.0(3) 7_575 .
C11 C11 C12 123.4(3) 7_575 .
C9 C11 C12 116.6(4) . .
C11 C12 Se2 106.3(3) . .
C11 C12 H12A 110.5 . .
Se2 C12 H12A 110.5 . .
C11 C12 H12B 110.5 . .
Se2 C12 H12B 110.5 . .
H12A C12 H12B 108.7 . .
C14 C13 C18 120.0 . .
C14 C13 Se2 113.2(11) . .
C18 C13 Se2 126.8(11) . .
C15 C14 C13 120.0 . .
C15 C14 H14 120.0 . .
C13 C14 H14 120.0 . .
C14 C15 C16 120.0 . .
C14 C15 H15 120.0 . .
C16 C15 H15 120.0 . .
C15 C16 C17 120.0 . .
C15 C16 H16 120.0 . .
C17 C16 H16 120.0 . .
C18 C17 C16 120.0 . .
C18 C17 H17 120.0 . .
C16 C17 H17 120.0 . .
C17 C18 C13 120.0 . .
C17 C18 H18 120.0 . .
C13 C18 H18 120.0 . .
C14A C13A C18A 120.0 . .
C14A C13A Se2 122.4(11) . .
C18A C13A Se2 117.5(11) . .
C13A C14A C15A 120.0 . .
C13A C14A H14A 120.0 . .
C15A C14A H14A 120.0 . .
C16A C15A C14A 120.0 . .
C16A C15A H15A 120.0 . .
C14A C15A H15A 120.0 . .
C15A C16A C17A 120.0 . .
C15A C16A H16A 120.0 . .
C17A C16A H16A 120.0 . .
C16A C17A C18A 120.0 . .
C16A C17A H17A 120.0 . .
C18A C17A H17A 120.0 . .
C17A C18A C13A 120.0 . .
C17A C18A H18A 120.0 . .
C13A C18A H18A 120.0 . .

loop_
_geom_bond_atom_site_label_1
_geom_bond_atom_site_label_2
_geom_bond_distance
_geom_bond_site_symmetry_2
Se1 C1 1.931(8) .
Se1 C7 1.961(5) .
Se1 C7 1.961(5) 7_575
Se2 C13 1.924(10) .
Se2 C13A 1.947(10) .
Se2 C12 1.952(5) .
Se2 C10 1.961(5) .
C1 C2 1.361(11) .
C1 C6 1.382(12) .
C2 C3 1.376(13) .
C2 H2A 0.9300 .
C3 C4 1.363(14) .
C3 H3A 0.9300 .
C4 C5 1.354(14) .
C4 H4A 0.9300 .
C5 C6 1.368(13) .
C5 H5A 0.9300 .
C6 H6A 0.9300 .
C7 C8 1.509(7) .
C7 H7A 0.9700 .
C7 H7B 0.9700 .
C8 C8 1.382(10) 7_575
C8 C9 1.397(7) .
C9 C11 1.403(6) .
C9 C10 1.511(7) .
C10 H10A 0.9700 .
C10 H10B 0.9700 .
C11 C11 1.393(9) 7_575
C11 C12 1.503(7) .
C12 H12A 0.9700 .
C12 H12B 0.9700 .
C13 C14 1.3900 .
C13 C18 1.3900 .
C14 C15 1.3900 .
C14 H14 0.9300 .
C15 C16 1.3900 .
C15 H15 0.9300 .
C16 C17 1.3900 .
C16 H16 0.9300 .
C17 C18 1.3900 .
C17 H17 0.9300 .
C18 H18 0.9300 .
C13A C14A 1.3900 .
C13A C18A 1.3900 .
C14A C15A 1.3900 .
C14A H14A 0.9300 .
C15A C16A 1.3900 .
C15A H15A 0.9300 .
C16A C17A 1.3900 .
C16A H16A 0.9300 .
C17A C18A 1.3900 .
C17A H17A 0.9300 .
C18A H18A 0.9300 .

loop_
_geom_hbond_atom_site_label_D
_geom_hbond_atom_site_label_H
_geom_hbond_atom_site_label_A
_geom_hbond_distance_DH
_geom_hbond_distance_HA
_geom_hbond_distance_DA
_geom_hbond_angle_DHA
_geom_hbond_site_symmetry_A
_geom_hbond_publ_flag
C7 H7B Cl2 0.97 2.89 3.367(12) 111.3 2_564 yes
C7 H7B Br2 0.97 2.98 3.50(2) 115.1 2_564 yes
C10 H10B Cl2 0.97 2.88 3.477(12) 120.7 5_566 yes
C10 H10B Br2 0.97 2.88 3.51(2) 123.4 5_566 yes
C12 H12A Cl2 0.97 2.74 3.382(13) 124.1 5_566 yes
C12 H12A Br2 0.97 2.92 3.53(3) 122.0 5_566 yes
C14 H14 Br1 0.93 3.08 3.641(19) 120.4 2_564 yes
C18A H18A Br2 0.93 2.90 3.47(3) 121.6 . yes

loop_
_geom_torsion_atom_site_label_1
_geom_torsion_atom_site_label_2
_geom_torsion_atom_site_label_3
_geom_torsion_atom_site_label_4
_geom_torsion
_geom_torsion_site_symmetry_1
_geom_torsion_site_symmetry_4
C6 C1 C2 C3 0.000(1) . .
Se1 C1 C2 C3 180.000(1) . .
C1 C2 C3 C4 0.000(1) . .
C2 C3 C4 C5 0.000(2) . .
C3 C4 C5 C6 0.000(2) . .
C4 C5 C6 C1 0.000(2) . .
C2 C1 C6 C5 0.000(1) . .
Se1 C1 C6 C5 180.000(1) . .
Se1 C7 C8 C8 18.0(4) . 7_575
Se1 C7 C8 C9 -158.9(4) . .
C8 C8 C9 C11 -2.7(5) 7_575 .
C7 C8 C9 C11 174.0(4) . .
C8 C8 C9 C10 179.1(4) 7_575 .
C7 C8 C9 C10 -4.2(8) . .
C8 C9 C10 Se2 159.6(4) . .
C11 C9 C10 Se2 -18.6(6) . .
C8 C9 C11 C11 2.7(5) . 7_575
C10 C9 C11 C11 -178.9(3) . 7_575
C8 C9 C11 C12 -176.9(4) . .
C10 C9 C11 C12 1.5(7) . .
C11 C11 C12 Se2 -162.99(13) 7_575 .
C9 C11 C12 Se2 16.6(5) . .
C18 C13 C14 C15 0.0 . .
Se2 C13 C14 C15 -179.1(14) . .
C13 C14 C15 C16 0.0 . .
C14 C15 C16 C17 0.0 . .
C15 C16 C17 C18 0.0 . .
C16 C17 C18 C13 0.0 . .
C14 C13 C18 C17 0.0 . .
Se2 C13 C18 C17 178.9(16) . .
C18A C13A C14A C15A 0.0 . .
Se2 C13A C14A C15A 178.0(16) . .
C13A C14A C15A C16A 0.0 . .
C14A C15A C16A C17A 0.0 . .
C15A C16A C17A C18A 0.0 . .
C16A C17A C18A C13A 0.0 . .
C14A C13A C18A C17A 0.0 . .
Se2 C13A C18A C17A -178.1(15) . .
